data_4118111
loop_
_publ_author_name
'Robert J. Gilliard'
'Mariham Y. Abraham'
'Yuzhong Wang'
'Pingrong Wei'
'Yaoming Xie'
'Brandon Quillian'
'Henry F. Schaefer'
'Paul v. R. Schleyer'
'Gregory H. Robinson'

_publ_section_title
;
 Carbene-Stabilized Beryllium Borohydride
;
_journal_name_full 'Journal of the American Chemical Society'
_journal_page_first 9953
_journal_page_last 9955
_journal_paper_doi 10.1021/ja304514f
_journal_volume 134
_journal_year 2012
_chemical_formula_sum 'C54 H77 B N4'
_chemical_formula_weight 793.01
_chemical_name_systematic
; 
 ? 
;
_space_group_IT_number 14
_symmetry_cell_setting monoclinic
_symmetry_space_group_name_Hall '-P 2yn'
_symmetry_space_group_name_H-M 'P 1 21/n 1'
_atom_sites_solution_hydrogens geom
_atom_sites_solution_primary direct
_atom_sites_solution_secondary difmap
_audit_creation_method SHELXL-97
_cell_angle_alpha 90.00
_cell_angle_beta 91.1000(10)
_cell_angle_gamma 90.00
_cell_formula_units_Z 4
_cell_length_a 12.4807(7)
_cell_length_b 23.1679(12)
_cell_length_c 17.7375(10)
_cell_measurement_reflns_used 9860
_cell_measurement_temperature 296(2)
_cell_measurement_theta_max 24.961
_cell_measurement_theta_min 2.297
_cell_volume 5127.9(5)
_computing_structure_refinement 'SHELXL-97 (Sheldrick, 2008)'
_computing_structure_solution 'SHELXS-97 (Sheldrick, 2008)'
_diffrn_ambient_temperature 296(2)
_diffrn_measured_fraction_theta_full 0.999
_diffrn_measured_fraction_theta_max 0.999
_diffrn_measurement_device_type 'BRUKER SMART APEX II'
_diffrn_measurement_method 'OMEGA SCAN'
_diffrn_radiation_monochromator graphite
_diffrn_radiation_source 'fine-focus sealed tube'
_diffrn_radiation_type MoK\a
_diffrn_radiation_wavelength 0.71073
_diffrn_reflns_av_R_equivalents 0.0328
_diffrn_reflns_av_sigmaI/netI 0.0222
_diffrn_reflns_limit_h_max 15
_diffrn_reflns_limit_h_min -15
_diffrn_reflns_limit_k_max 28
_diffrn_reflns_limit_k_min -28
_diffrn_reflns_limit_l_max 21
_diffrn_reflns_limit_l_min -21
_diffrn_reflns_number 57706
_diffrn_reflns_theta_full 25.60
_diffrn_reflns_theta_max 25.60
_diffrn_reflns_theta_min 2.10
_exptl_absorpt_coefficient_mu 0.059
_exptl_absorpt_correction_T_max 0.9918
_exptl_absorpt_correction_T_min 0.9797
_exptl_absorpt_correction_type multi-scan
_exptl_absorpt_process_details 'BRUKER SADABS'
_exptl_crystal_colour colorless
_exptl_crystal_density_diffrn 1.027
_exptl_crystal_description plate
_exptl_crystal_F_000 1736
_exptl_crystal_size_max 0.35
_exptl_crystal_size_mid 0.30
_exptl_crystal_size_min 0.14
_refine_diff_density_max 0.249
_refine_diff_density_min -0.211
_refine_diff_density_rms 0.065
_refine_ls_extinction_coef 0.0066(5)
_refine_ls_extinction_expression Fc^*^=kFc[1+0.001xFc^2^\l^3^/sin(2\q)]^-1/4^
_refine_ls_extinction_method SHELXL
_refine_ls_goodness_of_fit_ref 1.016
_refine_ls_hydrogen_treatment mixed
_refine_ls_matrix_type full
_refine_ls_number_parameters 617
_refine_ls_number_reflns 9641
_refine_ls_number_restraints 161
_refine_ls_restrained_S_all 1.012
_refine_ls_R_factor_all 0.0703
_refine_ls_R_factor_gt 0.0499
_refine_ls_shift/su_max 0.001
_refine_ls_shift/su_mean 0.000
_refine_ls_structure_factor_coef Fsqd
_refine_ls_weighting_details 'calc w=1/[\s^2^(Fo^2^)+(0.0665P)^2^+0.9169P] where P=(Fo^2^+2Fc^2^)/3'
_refine_ls_weighting_scheme calc
_refine_ls_wR_factor_gt 0.1212
_refine_ls_wR_factor_ref 0.1375
_reflns_number_gt 7051
_reflns_number_total 9641
_reflns_threshold_expression >2sigma(I)
_cod_data_source_file ja304514f_si_004.cif
_cod_data_source_block j1
_cod_database_code 4118111

loop_
_symmetry_equiv_pos_as_xyz
'x, y, z'
'-x+1/2, y+1/2, -z+1/2'
'-x, -y, -z'
'x-1/2, -y-1/2, z-1/2'

loop_
_atom_site_label
_atom_site_type_symbol
_atom_site_fract_x
_atom_site_fract_y
_atom_site_fract_z
_atom_site_U_iso_or_equiv
_atom_site_adp_type
_atom_site_occupancy
_atom_site_symmetry_multiplicity
_atom_site_calc_flag
_atom_site_refinement_flags
_atom_site_disorder_assembly
_atom_site_disorder_group
B1 B 0.99102(13) 0.16548(8) 0.73399(9) 0.0440(4) Uani 1 1 d D . .
H1A H 0.9690(13) 0.2103(6) 0.7125(9) 0.066(5) Uiso 1 1 d D . .
H1B H 0.9768(12) 0.1315(6) 0.6868(8) 0.056(4) Uiso 1 1 d D . .
N1 N 0.87187(9) 0.18391(5) 0.85574(6) 0.0425(3) Uani 1 1 d . . .
N2 N 0.85330(9) 0.09974(5) 0.80796(7) 0.0467(3) Uani 1 1 d . . .
N3 N 1.18805(8) 0.18146(4) 0.69863(6) 0.0387(3) Uani 1 1 d . . .
N4 N 1.27474(9) 0.11126(5) 0.76627(7) 0.0486(3) Uani 1 1 d . . .
C1 C 0.90894(10) 0.14957(6) 0.80017(7) 0.0389(3) Uani 1 1 d . . .
C2 C 0.79456(13) 0.15597(7) 0.89660(9) 0.0568(4) Uani 1 1 d . . .
H2 H 0.7578 0.1709 0.9373 0.068 Uiso 1 1 calc R . .
C3 C 0.78261(13) 0.10380(7) 0.86674(9) 0.0598(4) Uani 1 1 d . . .
H3 H 0.7355 0.0753 0.8824 0.072 Uiso 1 1 calc R . .
C4 C 0.85649(13) 0.04995(7) 0.75865(9) 0.0544(4) Uani 1 1 d . A .
C5 C 0.91274(15) 0.00125(7) 0.78256(10) 0.0653(5) Uani 1 1 d . . .
C6 C 0.9113(2) -0.04610(9) 0.73424(14) 0.0958(7) Uani 1 1 d . . .
H6 H 0.9483 -0.0795 0.7479 0.115 Uiso 1 1 calc R . .
C7 C 0.8562(3) -0.04421(12) 0.66684(16) 0.1174(10) Uani 1 1 d . . .
H7 H 0.8566 -0.0762 0.6352 0.141 Uiso 1 1 calc R . .
C8 C 0.8009(2) 0.00377(12) 0.64563(13) 0.1056(8) Uani 1 1 d . A .
H8 H 0.7639 0.0038 0.5996 0.127 Uiso 1 1 calc R . .
C9 C 0.79811(16) 0.05270(9) 0.69055(10) 0.0725(5) Uani 1 1 d D . .
C10 C 0.7363(9) 0.1061(6) 0.6666(7) 0.084(3) Uani 0.62(3) 1 d PDU A 1
H10 H 0.7707 0.1398 0.6900 0.100 Uiso 0.62(3) 1 calc PR A 1
C11 C 0.6214(10) 0.1024(8) 0.6940(10) 0.133(4) Uani 0.62(3) 1 d PDU A 1
H11A H 0.5824 0.1360 0.6779 0.200 Uiso 0.62(3) 1 calc PR A 1
H11B H 0.6219 0.1002 0.7481 0.200 Uiso 0.62(3) 1 calc PR A 1
H11C H 0.5876 0.0685 0.6733 0.200 Uiso 0.62(3) 1 calc PR A 1
C12 C 0.7426(12) 0.1123(7) 0.5809(6) 0.124(3) Uani 0.62(3) 1 d PDU A 1
H12A H 0.7003 0.1447 0.5647 0.186 Uiso 0.62(3) 1 calc PR A 1
H12B H 0.7156 0.0778 0.5572 0.186 Uiso 0.62(3) 1 calc PR A 1
H12C H 0.8158 0.1181 0.5671 0.186 Uiso 0.62(3) 1 calc PR A 1
C10' C 0.7280(15) 0.1030(10) 0.6683(13) 0.093(6) Uani 0.38(3) 1 d PDU A 2
H10' H 0.7387 0.1317 0.7084 0.112 Uiso 0.38(3) 1 calc PR A 2
C11' C 0.6088(16) 0.0886(13) 0.6686(17) 0.150(8) Uani 0.38(3) 1 d PDU A 2
H11D H 0.5679 0.1226 0.6567 0.224 Uiso 0.38(3) 1 calc PR A 2
H11E H 0.5899 0.0747 0.7175 0.224 Uiso 0.38(3) 1 calc PR A 2
H11F H 0.5936 0.0593 0.6316 0.224 Uiso 0.38(3) 1 calc PR A 2
C12' C 0.7482(17) 0.1354(14) 0.5946(16) 0.135(7) Uani 0.38(3) 1 d PDU A 2
H12D H 0.7100 0.1713 0.5947 0.202 Uiso 0.38(3) 1 calc PR A 2
H12E H 0.7238 0.1123 0.5527 0.202 Uiso 0.38(3) 1 calc PR A 2
H12F H 0.8235 0.1427 0.5903 0.202 Uiso 0.38(3) 1 calc PR A 2
C13 C 0.96909(16) -0.00329(8) 0.85889(11) 0.0743(5) Uani 1 1 d . . .
H13 H 0.9807 0.0360 0.8779 0.089 Uiso 1 1 calc R . .
C14 C 1.0781(2) -0.03322(9) 0.85649(15) 0.1006(7) Uani 1 1 d . . .
H14A H 1.1095 -0.0342 0.9063 0.151 Uiso 1 1 calc R . .
H14B H 1.1243 -0.0123 0.8235 0.151 Uiso 1 1 calc R . .
H14C H 1.0690 -0.0719 0.8381 0.151 Uiso 1 1 calc R . .
C15 C 0.8968(2) -0.03477(11) 0.91443(14) 0.1132(9) Uani 1 1 d . . .
H15A H 0.9325 -0.0373 0.9627 0.170 Uiso 1 1 calc R . .
H15B H 0.8816 -0.0729 0.8960 0.170 Uiso 1 1 calc R . .
H15C H 0.8309 -0.0138 0.9194 0.170 Uiso 1 1 calc R . .
C16 C 0.90230(11) 0.24305(6) 0.87228(8) 0.0431(3) Uani 1 1 d . . .
C17 C 0.96328(12) 0.25335(6) 0.93757(8) 0.0496(4) Uani 1 1 d . . .
C18 C 0.98226(14) 0.31078(7) 0.95670(9) 0.0591(4) Uani 1 1 d . . .
H18 H 1.0220 0.3193 1.0002 0.071 Uiso 1 1 calc R . .
C19 C 0.94375(14) 0.35494(7) 0.91285(10) 0.0625(4) Uani 1 1 d . . .
H19 H 0.9575 0.3930 0.9268 0.075 Uiso 1 1 calc R . .
C20 C 0.88499(13) 0.34355(7) 0.84837(10) 0.0600(4) Uani 1 1 d . . .
H20 H 0.8604 0.3741 0.8188 0.072 Uiso 1 1 calc R . .
C21 C 0.86142(12) 0.28729(6) 0.82630(8) 0.0493(4) Uani 1 1 d . . .
C22 C 0.79108(13) 0.27583(8) 0.75739(10) 0.0634(4) Uani 1 1 d . . .
H22 H 0.8043 0.2360 0.7417 0.076 Uiso 1 1 calc R . .
C23 C 0.8187(2) 0.31486(11) 0.69104(13) 0.1084(8) Uani 1 1 d . . .
H23A H 0.7725 0.3059 0.6487 0.163 Uiso 1 1 calc R . .
H23B H 0.8919 0.3087 0.6775 0.163 Uiso 1 1 calc R . .
H23C H 0.8090 0.3545 0.7052 0.163 Uiso 1 1 calc R . .
C24 C 0.67283(16) 0.28011(12) 0.77741(15) 0.1049(8) Uani 1 1 d . . .
H24A H 0.6293 0.2726 0.7333 0.157 Uiso 1 1 calc R . .
H24B H 0.6579 0.3182 0.7959 0.157 Uiso 1 1 calc R . .
H24C H 0.6570 0.2522 0.8157 0.157 Uiso 1 1 calc R . .
C25 C 1.00778(15) 0.20543(8) 0.98796(9) 0.0641(4) Uani 1 1 d . . .
H25 H 0.9837 0.1685 0.9667 0.077 Uiso 1 1 calc R . .
C26 C 1.12983(17) 0.20525(10) 0.98983(12) 0.0869(6) Uani 1 1 d . . .
H26A H 1.1552 0.1746 1.0218 0.130 Uiso 1 1 calc R . .
H26B H 1.1556 0.2415 1.0091 0.130 Uiso 1 1 calc R . .
H26C H 1.1556 0.1996 0.9397 0.130 Uiso 1 1 calc R . .
C27 C 0.9645(2) 0.20990(11) 1.06763(11) 0.1004(7) Uani 1 1 d . . .
H27A H 0.8875 0.2100 1.0654 0.151 Uiso 1 1 calc R . .
H27B H 0.9896 0.2450 1.0907 0.151 Uiso 1 1 calc R . .
H27C H 0.9890 0.1775 1.0969 0.151 Uiso 1 1 calc R . .
C28 C 1.29367(11) 0.15659(6) 0.71192(9) 0.0443(3) Uani 1 1 d . . .
H28A H 1.3492(13) 0.1848(7) 0.7339(8) 0.054(4) Uiso 1 1 d . . .
H28B H 1.3244(11) 0.1428(6) 0.6638(8) 0.045(4) Uiso 1 1 d . . .
C29 C 1.11545(11) 0.16461(6) 0.76042(7) 0.0404(3) Uani 1 1 d . . .
H29 H 1.1291(11) 0.1897(6) 0.8069(8) 0.047(4) Uiso 1 1 d . . .
C30 C 1.15992(12) 0.10566(7) 0.77861(9) 0.0488(4) Uani 1 1 d . . .
H30A H 1.1479(13) 0.0947(7) 0.8326(10) 0.062(5) Uiso 1 1 d . . .
H30B H 1.1260(13) 0.0757(7) 0.7440(9) 0.058(4) Uiso 1 1 d . . .
C31 C 1.33820(12) 0.05986(6) 0.76584(8) 0.0486(3) Uani 1 1 d . B .
C32 C 1.39589(14) 0.04737(8) 0.83237(10) 0.0630(4) Uani 1 1 d D . .
C33 C 1.45864(17) -0.00197(10) 0.83497(13) 0.0860(6) Uani 1 1 d . B .
H33 H 1.4974 -0.0107 0.8788 0.103 Uiso 1 1 calc R . .
C34 C 1.4646(2) -0.03806(9) 0.77438(15) 0.0947(7) Uani 1 1 d . . .
H34 H 1.5079 -0.0707 0.7769 0.114 Uiso 1 1 calc R B .
C35 C 1.40675(18) -0.02607(8) 0.70996(13) 0.0813(6) Uani 1 1 d . B .
H35 H 1.4112 -0.0510 0.6690 0.098 Uiso 1 1 calc R . .
C36 C 1.34140(14) 0.02249(7) 0.70411(9) 0.0590(4) Uani 1 1 d . . .
C37 C 1.27571(17) 0.03222(8) 0.63220(10) 0.0726(5) Uani 1 1 d . B .
H37 H 1.2363 0.0685 0.6381 0.087 Uiso 1 1 calc R . .
C38 C 1.3475(2) 0.03893(11) 0.56417(12) 0.1049(8) Uani 1 1 d . . .
H38A H 1.3975 0.0698 0.5732 0.157 Uiso 1 1 calc R B .
H38B H 1.3043 0.0476 0.5203 0.157 Uiso 1 1 calc R . .
H38C H 1.3860 0.0036 0.5562 0.157 Uiso 1 1 calc R . .
C39 C 1.1932(2) -0.01565(11) 0.61897(15) 0.1137(9) Uani 1 1 d . . .
H39A H 1.1529 -0.0079 0.5735 0.170 Uiso 1 1 calc R B .
H39B H 1.1455 -0.0171 0.6608 0.170 Uiso 1 1 calc R . .
H39C H 1.2293 -0.0520 0.6144 0.170 Uiso 1 1 calc R . .
C40 C 1.3946(8) 0.0896(4) 0.8994(4) 0.095(3) Uani 0.585(9) 1 d PDU B 1
H40 H 1.3209 0.1041 0.8970 0.114 Uiso 0.585(9) 1 calc PR B 1
C41 C 1.4601(4) 0.1447(3) 0.8870(3) 0.114(2) Uani 0.585(9) 1 d PDU B 1
H41A H 1.4547 0.1693 0.9303 0.171 Uiso 0.585(9) 1 calc PR B 1
H41B H 1.4327 0.1646 0.8433 0.171 Uiso 0.585(9) 1 calc PR B 1
H41C H 1.5338 0.1347 0.8796 0.171 Uiso 0.585(9) 1 calc PR B 1
C42 C 1.4020(9) 0.0658(4) 0.9775(3) 0.157(4) Uani 0.585(9) 1 d PDU B 1
H42A H 1.3975 0.0968 1.0132 0.173 Uiso 0.585(9) 1 calc PR B 1
H42B H 1.4691 0.0461 0.9845 0.173 Uiso 0.585(9) 1 calc PR B 1
H42C H 1.3442 0.0392 0.9851 0.173 Uiso 0.585(9) 1 calc PR B 1
C40' C 1.3800(9) 0.0843(5) 0.9010(7) 0.079(3) Uani 0.415(9) 1 d PDU B 2
H40' H 1.3349 0.1177 0.8883 0.095 Uiso 0.415(9) 1 calc PR B 2
C41' C 1.4937(7) 0.1041(6) 0.9240(6) 0.147(5) Uani 0.415(9) 1 d PDU B 2
H41D H 1.5209 0.1295 0.8861 0.220 Uiso 0.415(9) 1 calc PR B 2
H41E H 1.5397 0.0711 0.9291 0.220 Uiso 0.415(9) 1 calc PR B 2
H41F H 1.4914 0.1242 0.9713 0.220 Uiso 0.415(9) 1 calc PR B 2
C42' C 1.3321(8) 0.0507(5) 0.9622(5) 0.135(4) Uani 0.415(9) 1 d PDU B 2
H42D H 1.3193 0.0756 1.0044 0.202 Uiso 0.415(9) 1 calc PR B 2
H42E H 1.3803 0.0204 0.9775 0.202 Uiso 0.415(9) 1 calc PR B 2
H42F H 1.2656 0.0342 0.9448 0.202 Uiso 0.415(9) 1 calc PR B 2
C43 C 1.18188(10) 0.23845(6) 0.66786(8) 0.0409(3) Uani 1 1 d . . .
C44 C 1.22031(11) 0.28719(6) 0.70680(8) 0.0462(3) Uani 1 1 d . . .
C45 C 1.21050(14) 0.34113(7) 0.67227(11) 0.0641(4) Uani 1 1 d . . .
H45 H 1.2358 0.3737 0.6976 0.077 Uiso 1 1 calc R . .
C46 C 1.16451(16) 0.34726(8) 0.60212(12) 0.0755(5) Uani 1 1 d . . .
H46 H 1.1585 0.3836 0.5801 0.091 Uiso 1 1 calc R . .
C47 C 1.12742(15) 0.29957(8) 0.56457(10) 0.0681(5) Uani 1 1 d . . .
H47 H 1.0964 0.3041 0.5168 0.082 Uiso 1 1 calc R . .
C48 C 1.13466(12) 0.24451(7) 0.59553(8) 0.0506(4) Uani 1 1 d . . .
C49 C 1.09573(15) 0.19264(8) 0.55164(9) 0.0661(5) Uani 1 1 d . . .
H49 H 1.0841 0.1615 0.5880 0.079 Uiso 1 1 calc R . .
C50 C 1.1823(2) 0.17246(12) 0.49870(14) 0.1221(10) Uani 1 1 d . . .
H50A H 1.2479 0.1666 0.5268 0.183 Uiso 1 1 calc R . .
H50B H 1.1931 0.2012 0.4606 0.183 Uiso 1 1 calc R . .
H50C H 1.1605 0.1369 0.4753 0.183 Uiso 1 1 calc R . .
C51 C 0.9901(2) 0.20265(13) 0.50984(17) 0.1284(11) Uani 1 1 d . . .
H51A H 0.9695 0.1681 0.4835 0.193 Uiso 1 1 calc R . .
H51B H 0.9982 0.2336 0.4744 0.193 Uiso 1 1 calc R . .
H51C H 0.9359 0.2126 0.5452 0.193 Uiso 1 1 calc R . .
C52 C 1.27082(12) 0.28422(7) 0.78518(8) 0.0516(4) Uani 1 1 d . . .
H52 H 1.2715 0.2437 0.8008 0.062 Uiso 1 1 calc R . .
C53 C 1.38641(16) 0.30546(11) 0.78560(12) 0.0905(7) Uani 1 1 d . . .
H53A H 1.4163 0.3026 0.8357 0.136 Uiso 1 1 calc R . .
H53B H 1.3882 0.3450 0.7693 0.136 Uiso 1 1 calc R . .
H53C H 1.4276 0.2822 0.7520 0.136 Uiso 1 1 calc R . .
C54 C 1.20447(19) 0.31770(8) 0.84148(11) 0.0852(6) Uani 1 1 d . . .
H54A H 1.1322 0.3034 0.8404 0.128 Uiso 1 1 calc R . .
H54B H 1.2044 0.3579 0.8284 0.128 Uiso 1 1 calc R . .
H54C H 1.2349 0.3129 0.8912 0.128 Uiso 1 1 calc R . .

loop_
_atom_site_aniso_label
_atom_site_aniso_U_11
_atom_site_aniso_U_22
_atom_site_aniso_U_33
_atom_site_aniso_U_23
_atom_site_aniso_U_13
_atom_site_aniso_U_12
B1 0.0398(8) 0.0494(9) 0.0429(8) 0.0023(7) 0.0051(7) -0.0012(7)
N1 0.0393(6) 0.0428(6) 0.0455(6) -0.0041(5) 0.0074(5) -0.0028(5)
N2 0.0465(7) 0.0425(7) 0.0515(7) -0.0056(5) 0.0097(5) -0.0080(5)
N3 0.0371(6) 0.0375(6) 0.0418(6) 0.0027(5) 0.0058(5) -0.0010(5)
N4 0.0418(7) 0.0462(7) 0.0581(7) 0.0087(6) 0.0058(5) 0.0057(5)
C1 0.0351(7) 0.0402(7) 0.0415(7) -0.0018(6) 0.0000(5) 0.0002(5)
C2 0.0547(9) 0.0585(10) 0.0582(9) -0.0082(8) 0.0232(7) -0.0087(7)
C3 0.0579(10) 0.0552(10) 0.0673(10) -0.0054(8) 0.0252(8) -0.0171(7)
C4 0.0612(9) 0.0450(8) 0.0575(9) -0.0102(7) 0.0112(7) -0.0151(7)
C5 0.0827(12) 0.0431(9) 0.0708(11) -0.0090(8) 0.0163(9) -0.0109(8)
C6 0.131(2) 0.0515(11) 0.1055(18) -0.0237(11) 0.0162(15) -0.0071(12)
C7 0.175(3) 0.0771(17) 0.0999(19) -0.0453(15) 0.0072(18) -0.0253(17)
C8 0.147(2) 0.0918(17) 0.0777(14) -0.0262(13) -0.0145(14) -0.0400(16)
C9 0.0797(13) 0.0712(12) 0.0666(11) -0.0105(9) -0.0018(10) -0.0283(10)
C10 0.073(4) 0.089(6) 0.088(6) 0.009(5) -0.031(4) -0.019(5)
C11 0.074(5) 0.164(8) 0.161(8) 0.010(7) -0.003(5) 0.004(5)
C12 0.166(7) 0.112(7) 0.092(4) 0.020(4) -0.026(3) -0.001(5)
C10' 0.093(10) 0.097(12) 0.089(9) -0.007(8) -0.025(9) -0.037(9)
C11' 0.096(7) 0.195(15) 0.157(15) 0.026(11) -0.011(8) -0.047(8)
C12' 0.116(7) 0.138(15) 0.150(13) 0.052(11) -0.010(7) -0.020(9)
C13 0.0929(14) 0.0488(10) 0.0816(13) 0.0029(9) 0.0086(11) 0.0025(9)
C14 0.1100(18) 0.0637(13) 0.128(2) 0.0182(13) 0.0083(15) 0.0157(12)
C15 0.139(2) 0.1024(18) 0.0987(17) 0.0264(14) 0.0286(16) 0.0025(16)
C16 0.0419(7) 0.0410(7) 0.0467(8) -0.0063(6) 0.0077(6) -0.0012(6)
C17 0.0519(8) 0.0493(8) 0.0476(8) -0.0050(7) 0.0057(7) -0.0033(7)
C18 0.0633(10) 0.0594(10) 0.0547(9) -0.0135(8) 0.0041(8) -0.0101(8)
C19 0.0712(11) 0.0457(9) 0.0713(11) -0.0128(8) 0.0165(9) -0.0076(8)
C20 0.0644(10) 0.0444(9) 0.0716(11) 0.0028(8) 0.0128(8) 0.0075(7)
C21 0.0450(8) 0.0487(8) 0.0545(8) -0.0017(7) 0.0063(7) 0.0064(6)
C22 0.0596(10) 0.0635(10) 0.0667(10) -0.0030(8) -0.0096(8) 0.0155(8)
C23 0.143(2) 0.1061(18) 0.0749(14) 0.0197(13) -0.0297(14) 0.0061(16)
C24 0.0595(12) 0.132(2) 0.1227(19) -0.0302(16) -0.0180(12) 0.0233(13)
C25 0.0767(12) 0.0624(10) 0.0526(9) 0.0032(8) -0.0110(8) -0.0069(9)
C26 0.0831(14) 0.1013(16) 0.0759(13) 0.0143(11) -0.0119(11) 0.0146(12)
C27 0.1150(18) 0.1214(19) 0.0652(12) 0.0264(13) 0.0120(12) -0.0006(15)
C28 0.0408(8) 0.0394(7) 0.0529(8) 0.0008(6) 0.0083(6) 0.0014(6)
C29 0.0415(7) 0.0410(7) 0.0387(7) -0.0016(6) 0.0050(6) -0.0036(6)
C30 0.0448(8) 0.0484(9) 0.0534(9) 0.0111(7) 0.0065(7) 0.0005(7)
C31 0.0472(8) 0.0416(8) 0.0573(9) 0.0064(7) 0.0055(7) 0.0034(6)
C32 0.0600(10) 0.0655(11) 0.0635(10) 0.0102(9) -0.0016(8) 0.0114(8)
C33 0.0811(14) 0.0874(14) 0.0893(14) 0.0274(12) -0.0053(11) 0.0290(11)
C34 0.1051(17) 0.0645(13) 0.1152(19) 0.0211(13) 0.0207(14) 0.0394(12)
C35 0.1047(16) 0.0474(10) 0.0926(15) -0.0043(10) 0.0245(12) 0.0097(10)
C36 0.0700(11) 0.0436(8) 0.0638(10) 0.0026(7) 0.0097(8) -0.0041(7)
C37 0.0975(14) 0.0585(11) 0.0615(11) -0.0071(8) -0.0023(10) -0.0120(9)
C38 0.142(2) 0.1098(18) 0.0633(13) -0.0106(12) 0.0126(13) -0.0062(16)
C39 0.135(2) 0.0903(17) 0.1143(19) -0.0106(14) -0.0241(16) -0.0355(15)
C40 0.105(6) 0.134(6) 0.045(3) -0.019(3) -0.012(3) 0.005(4)
C41 0.117(4) 0.096(4) 0.127(4) -0.038(3) -0.056(3) 0.005(3)
C42 0.210(10) 0.187(7) 0.073(3) 0.003(4) -0.020(4) 0.058(6)
C40' 0.052(4) 0.087(6) 0.098(7) 0.017(5) -0.024(4) 0.012(3)
C41' 0.104(6) 0.194(12) 0.142(8) -0.068(8) 0.008(5) -0.051(6)
C42' 0.127(7) 0.215(9) 0.064(4) -0.033(5) 0.028(4) -0.045(6)
C43 0.0376(7) 0.0406(7) 0.0447(7) 0.0051(6) 0.0089(6) 0.0005(6)
C44 0.0431(8) 0.0404(8) 0.0553(8) 0.0017(6) 0.0110(6) 0.0005(6)
C45 0.0707(11) 0.0412(8) 0.0810(12) 0.0045(8) 0.0121(9) -0.0011(8)
C46 0.0863(13) 0.0529(11) 0.0877(14) 0.0275(10) 0.0098(11) 0.0094(9)
C47 0.0676(11) 0.0770(12) 0.0598(10) 0.0257(9) 0.0021(8) 0.0068(9)
C48 0.0461(8) 0.0596(9) 0.0465(8) 0.0105(7) 0.0068(6) -0.0004(7)
C49 0.0747(11) 0.0839(12) 0.0398(8) 0.0055(8) -0.0015(8) -0.0172(9)
C50 0.138(2) 0.135(2) 0.0949(17) -0.0510(16) 0.0406(16) -0.0338(18)
C51 0.113(2) 0.147(2) 0.122(2) 0.0116(18) -0.0577(17) -0.0337(18)
C52 0.0530(9) 0.0462(8) 0.0559(9) -0.0063(7) 0.0082(7) -0.0096(7)
C53 0.0680(12) 0.1214(18) 0.0818(13) 0.0033(12) -0.0059(10) -0.0388(12)
C54 0.1145(17) 0.0659(12) 0.0762(13) -0.0150(10) 0.0255(12) 0.0027(11)

loop_
_atom_type_symbol
_atom_type_description
_atom_type_scat_dispersion_real
_atom_type_scat_dispersion_imag
_atom_type_scat_source
C C 0.0033 0.0016 'International Tables Vol C Tables 4.2.6.8 and 6.1.1.4'
H H 0.0000 0.0000 'International Tables Vol C Tables 4.2.6.8 and 6.1.1.4'
B B 0.0013 0.0007 'International Tables Vol C Tables 4.2.6.8 and 6.1.1.4'
N N 0.0061 0.0033 'International Tables Vol C Tables 4.2.6.8 and 6.1.1.4'

loop_
_geom_angle_atom_site_label_1
_geom_angle_atom_site_label_2
_geom_angle_atom_site_label_3
_geom_angle
H1A B1 H1B 110.2(11)
H1A B1 C29 109.5(8)
H1B B1 C29 109.5(8)
H1A B1 C1 107.4(8)
H1B B1 C1 106.2(8)
C29 B1 C1 113.97(11)
C1 N1 C2 111.02(12)
C1 N1 C16 127.61(11)
C2 N1 C16 121.35(11)
C1 N2 C3 110.77(12)
C1 N2 C4 126.62(12)
C3 N2 C4 122.35(12)
C43 N3 C28 118.02(10)
C43 N3 C29 119.63(10)
C28 N3 C29 109.87(10)
C31 N4 C28 120.18(11)
C31 N4 C30 118.17(12)
C28 N4 C30 109.74(11)
N1 C1 N2 104.08(11)
N1 C1 B1 128.66(12)
N2 C1 B1 126.98(12)
C3 C2 N1 106.99(13)
C2 C3 N2 107.13(13)
C5 C4 C9 123.46(15)
C5 C4 N2 118.78(14)
C9 C4 N2 117.69(15)
C4 C5 C6 116.82(19)
C4 C5 C13 123.43(14)
C6 C5 C13 119.67(18)
C7 C6 C5 120.9(2)
C6 C7 C8 120.8(2)
C7 C8 C9 121.9(2)
C8 C9 C4 116.1(2)
C8 C9 C10' 120.2(10)
C4 C9 C10' 123.5(10)
C8 C9 C10 121.7(6)
C4 C9 C10 122.2(6)
C10' C9 C10 4.9(13)
C9 C10 C11 110.0(9)
C9 C10 C12 108.6(11)
C11 C10 C12 112.8(9)
C9 C10' C12' 119.9(17)
C9 C10' C11' 113.0(18)
C12' C10' C11' 106.7(14)
C5 C13 C14 113.84(17)
C5 C13 C15 109.74(19)
C14 C13 C15 109.73(18)
C21 C16 C17 123.07(13)
C21 C16 N1 118.86(12)
C17 C16 N1 117.80(12)
C18 C17 C16 116.98(14)
C18 C17 C25 119.67(14)
C16 C17 C25 123.35(13)
C19 C18 C17 121.35(15)
C18 C19 C20 120.45(15)
C19 C20 C21 121.43(15)
C16 C21 C20 116.70(14)
C16 C21 C22 122.74(14)
C20 C21 C22 120.51(14)
C21 C22 C23 112.44(16)
C21 C22 C24 110.40(15)
C23 C22 C24 111.93(18)
C27 C25 C26 110.60(16)
C27 C25 C17 111.24(16)
C26 C25 C17 111.60(15)
H28B C28 H28A 105.2(12)
H28B C28 N4 114.1(8)
H28A C28 N4 109.1(8)
H28B C28 N3 110.5(8)
H28A C28 N3 114.4(8)
N4 C28 N3 103.66(11)
H29 C29 N3 110.6(8)
H29 C29 C30 106.8(8)
N3 C29 C30 99.71(11)
H29 C29 B1 111.8(8)
N3 C29 B1 112.28(11)
C30 C29 B1 114.96(12)
H30A C30 H30B 109.6(13)
H30A C30 N4 109.3(9)
H30B C30 N4 111.7(9)
H30A C30 C29 111.8(9)
H30B C30 C29 110.1(9)
N4 C30 C29 104.23(11)
C36 C31 C32 120.68(14)
C36 C31 N4 122.98(14)
C32 C31 N4 116.31(14)
C33 C32 C31 118.64(18)
C33 C32 C40' 121.7(4)
C31 C32 C40' 119.4(4)
C33 C32 C40 120.8(4)
C31 C32 C40 120.4(4)
C40' C32 C40 8.3(7)
C34 C33 C32 121.23(19)
C35 C34 C33 119.82(18)
C34 C35 C36 121.68(19)
C35 C36 C31 117.90(17)
C35 C36 C37 119.22(17)
C31 C36 C37 122.87(15)
C36 C37 C39 111.86(16)
C36 C37 C38 111.31(18)
C39 C37 C38 110.92(18)
C42 C40 C32 118.8(6)
C42 C40 C41 114.6(6)
C32 C40 C41 113.9(5)
C32 C40' C42' 111.0(8)
C32 C40' C41' 104.4(8)
C42' C40' C41' 110.3(8)
C44 C43 C48 120.07(13)
C44 C43 N3 122.66(12)
C48 C43 N3 117.27(12)
C45 C44 C43 118.56(14)
C45 C44 C52 118.30(14)
C43 C44 C52 123.13(12)
C46 C45 C44 121.59(16)
C45 C46 C47 119.46(16)
C46 C47 C48 122.03(16)
C47 C48 C43 118.29(15)
C47 C48 C49 120.62(15)
C43 C48 C49 121.07(13)
C48 C49 C51 113.50(18)
C48 C49 C50 109.81(16)
C51 C49 C50 111.5(2)
C54 C52 C44 110.88(14)
C54 C52 C53 111.04(16)
C44 C52 C53 111.50(13)

loop_
_geom_bond_atom_site_label_1
_geom_bond_atom_site_label_2
_geom_bond_distance
B1 H1A 1.138(13)
B1 H1B 1.160(12)
B1 C29 1.614(2)
B1 C1 1.615(2)
N1 C1 1.3550(16)
N1 C2 1.3792(18)
N1 C16 1.4502(17)
N2 C1 1.3556(17)
N2 C3 1.3819(19)
N2 C4 1.4486(18)
N3 C43 1.4302(16)
N3 C28 1.4537(17)
N3 C29 1.4875(16)
N4 C31 1.4303(18)
N4 C28 1.4480(18)
N4 C30 1.4596(18)
C2 C3 1.327(2)
C4 C5 1.391(2)
C4 C9 1.400(2)
C5 C6 1.392(2)
C5 C13 1.517(3)
C6 C7 1.368(3)
C7 C8 1.358(4)
C8 C9 1.387(3)
C9 C10' 1.506(16)
C9 C10 1.514(10)
C10 C11 1.525(8)
C10 C12 1.530(9)
C10' C12' 1.531(11)
C10' C11' 1.525(12)
C13 C14 1.529(3)
C13 C15 1.533(3)
C16 C21 1.400(2)
C16 C17 1.394(2)
C17 C18 1.392(2)
C17 C25 1.523(2)
C18 C19 1.367(2)
C19 C20 1.372(2)
C20 C21 1.391(2)
C21 C22 1.515(2)
C22 C23 1.529(3)
C22 C24 1.528(3)
C25 C27 1.526(3)
C25 C26 1.523(3)
C28 H28B 0.995(15)
C28 H28A 1.024(16)
C29 H29 1.021(15)
C29 C30 1.507(2)
C30 H30A 1.005(17)
C30 H30B 1.013(16)
C31 C36 1.397(2)
C31 C32 1.401(2)
C32 C33 1.386(3)
C32 C40' 1.504(13)
C32 C40 1.540(8)
C33 C34 1.365(3)
C34 C35 1.368(3)
C35 C36 1.392(2)
C36 C37 1.520(2)
C37 C39 1.529(3)
C37 C38 1.525(3)
C40 C42 1.492(7)
C40 C41 1.535(8)
C40' C42' 1.472(10)
C40' C41' 1.540(11)
C43 C44 1.404(2)
C43 C48 1.408(2)
C44 C45 1.396(2)
C44 C52 1.517(2)
C45 C46 1.368(3)
C46 C47 1.366(3)
C47 C48 1.391(2)
C48 C49 1.507(2)
C49 C51 1.518(3)
C49 C50 1.519(3)
C52 C54 1.522(2)
C52 C53 1.524(2)
